data_2234152
loop_
_publ_author_name
'Qin, Lan'
'Xu, Lan-Ping'
'Han, Lei'

_publ_section_title
;
 4,4'-Bipyridyl--4,4'-(hydroxymethylene)dibenzoic acid (1/1)
;
_journal_coeditor_code CV5265
_journal_issue 4
_journal_name_full 'Acta Crystallographica Section E'
_journal_page_first o1175
_journal_paper_doi 10.1107/S1600536812011956
_journal_volume 68
_journal_year 2012
_chemical_formula_iupac 'C10 H8 N2, C15 H12 O5'
_chemical_formula_moiety 'C10 H8 N2, C15 H12 O5'
_chemical_formula_sum 'C25 H20 N2 O5'
_chemical_formula_weight 428.43
_chemical_name_systematic
;
4,4'-Bipyridyl--4,4'-(hydroxymethylene)dibenzoic acid (1/1)
;
_space_group_IT_number 14
_symmetry_cell_setting monoclinic
_symmetry_space_group_name_Hall '-P 2yn'
_symmetry_space_group_name_H-M 'P 1 21/n 1'
_atom_sites_solution_hydrogens geom
_atom_sites_solution_primary direct
_atom_sites_solution_secondary difmap
_audit_creation_method SHELXL-97
_cell_angle_alpha 90.00
_cell_angle_beta 96.66(3)
_cell_angle_gamma 90.00
_cell_formula_units_Z 4
_cell_length_a 8.0528(16)
_cell_length_b 11.683(2)
_cell_length_c 21.922(4)
_cell_measurement_reflns_used 2687
_cell_measurement_temperature 298(2)
_cell_measurement_theta_max 25.50
_cell_measurement_theta_min 3.09
_cell_volume 2048.5(7)
_computing_cell_refinement 'RAPID-AUTO (Rigaku, 1998)'
_computing_data_collection 'RAPID-AUTO (Rigaku, 1998)'
_computing_data_reduction 'CrystalStructure (Rigaku/MSC, 2004)'
_computing_molecular_graphics 'SHELXTL (Sheldrick, 2008)'
_computing_publication_material 'SHELXL97 (Sheldrick, 2008)'
_computing_structure_refinement 'SHELXL97 (Sheldrick, 2008)'
_computing_structure_solution 'SHELXS97 (Sheldrick, 2008)'
_diffrn_ambient_temperature 298(2)
_diffrn_detector_area_resol_mean 0
_diffrn_measured_fraction_theta_full 0.996
_diffrn_measured_fraction_theta_max 0.996
_diffrn_measurement_device_type 'Rigaku R-AXIS RAPID'
_diffrn_measurement_method '\w scans'
_diffrn_radiation_monochromator graphite
_diffrn_radiation_source 'fine-focus sealed tube'
_diffrn_radiation_type MoK\a
_diffrn_radiation_wavelength 0.71073
_diffrn_reflns_av_R_equivalents 0.0886
_diffrn_reflns_av_sigmaI/netI 0.0697
_diffrn_reflns_limit_h_max 9
_diffrn_reflns_limit_h_min -9
_diffrn_reflns_limit_k_max 14
_diffrn_reflns_limit_k_min -14
_diffrn_reflns_limit_l_max 24
_diffrn_reflns_limit_l_min -26
_diffrn_reflns_number 16322
_diffrn_reflns_theta_full 25.50
_diffrn_reflns_theta_max 25.50
_diffrn_reflns_theta_min 3.09
_diffrn_standards_decay_% 0
_diffrn_standards_interval_count 0
_diffrn_standards_interval_time 0
_diffrn_standards_number 0
_exptl_absorpt_coefficient_mu 0.098
_exptl_absorpt_correction_T_max 0.988
_exptl_absorpt_correction_T_min 0.984
_exptl_absorpt_correction_type multi-scan
_exptl_absorpt_process_details '(ABSCOR; Higashi, 1995)'
_exptl_crystal_colour colourless
_exptl_crystal_density_diffrn 1.389
_exptl_crystal_density_method 'not measured'
_exptl_crystal_description block
_exptl_crystal_F_000 896
_exptl_crystal_size_max 0.31
_exptl_crystal_size_mid 0.14
_exptl_crystal_size_min 0.12
_refine_diff_density_max 0.675
_refine_diff_density_min -0.275
_refine_ls_extinction_coef 0.0067(18)
_refine_ls_extinction_expression Fc^*^=kFc[1+0.001xFc^2^\l^3^/sin(2\q)]^-1/4^
_refine_ls_extinction_method 'SHELXL97 (Sheldrick, 2008)'
_refine_ls_goodness_of_fit_ref 0.994
_refine_ls_hydrogen_treatment mixed
_refine_ls_matrix_type full
_refine_ls_number_parameters 298
_refine_ls_number_reflns 3800
_refine_ls_number_restraints 0
_refine_ls_restrained_S_all 0.994
_refine_ls_R_factor_all 0.1559
_refine_ls_R_factor_gt 0.0774
_refine_ls_shift/su_max 0.000
_refine_ls_shift/su_mean 0.000
_refine_ls_structure_factor_coef Fsqd
_refine_ls_weighting_details 'calc w=1/[\s^2^(Fo^2^)+(0.0824P)^2^+1.4919P] where P=(Fo^2^+2Fc^2^)/3'
_refine_ls_weighting_scheme calc
_refine_ls_wR_factor_gt 0.1710
_refine_ls_wR_factor_ref 0.2099
_reflns_number_gt 1903
_reflns_number_total 3800
_reflns_threshold_expression I>2sigma(I)
_cod_data_source_file cv5265.cif
_cod_data_source_block I
_cod_original_cell_volume 2048.6(7)
_cod_original_sg_symbol_H-M 'P 21/n'
_cod_database_code 2234152
_cod_database_fobs_code 2234152

loop_
_symmetry_equiv_pos_as_xyz
'x, y, z'
'-x+1/2, y+1/2, -z+1/2'
'-x, -y, -z'
'x-1/2, -y-1/2, z-1/2'

loop_
_atom_site_type_symbol
_atom_site_label
_atom_site_fract_x
_atom_site_fract_y
_atom_site_fract_z
_atom_site_U_iso_or_equiv
_atom_site_adp_type
_atom_site_calc_flag
_atom_site_refinement_flags
_atom_site_occupancy
_atom_site_symmetry_multiplicity
O O1 1.7007(4) -0.0589(3) 0.44854(15) 0.0828(10) Uani d . 1 1
O O2 1.8293(4) -0.0048(3) 0.36999(15) 0.0844(11) Uani d . 1 1
O O3 0.6425(4) -0.0831(3) 0.12982(16) 0.0831(10) Uani d . 1 1
O O4 0.5017(4) 0.0793(3) 0.11948(17) 0.0863(12) Uani d . 1 1
O O5 1.1910(4) 0.3660(3) 0.2676(2) 0.1155(15) Uani d . 1 1
H H5A 1.1098 0.4045 0.2542 0.173 Uiso calc R 1 1
N N1 -0.2656(4) 0.0472(3) -0.06295(16) 0.0628(10) Uani d . 1 1
N N2 0.4192(4) 0.3635(3) 0.08219(19) 0.0694(10) Uani d . 1 1
C C1 1.7018(5) -0.0067(4) 0.4015(2) 0.0610(11) Uani d . 1 1
C C2 1.5595(5) 0.0650(4) 0.37421(18) 0.0557(11) Uani d . 1 1
C C3 1.5610(5) 0.1201(4) 0.31932(19) 0.0686(13) Uani d . 1 1
H H3A 1.6546 0.1139 0.2984 0.082 Uiso calc R 1 1
C C4 1.4188(5) 0.0754(4) 0.40432(19) 0.0633(12) Uani d . 1 1
H H4A 1.4142 0.0385 0.4417 0.076 Uiso calc R 1 1
C C5 1.4258(5) 0.1850(5) 0.2941(2) 0.0780(15) Uani d . 1 1
H H5B 1.4302 0.2220 0.2568 0.094 Uiso calc R 1 1
C C6 1.2844(5) 0.1406(4) 0.3790(2) 0.0668(12) Uani d . 1 1
H H6A 1.1908 0.1475 0.3999 0.080 Uiso calc R 1 1
C C7 1.2865(5) 0.1952(4) 0.3238(2) 0.0653(12) Uani d . 1 1
C C8 1.1347(5) 0.2650(4) 0.2987(2) 0.0784(15) Uani d . 1 1
H H8A 1.0768 0.2904 0.3332 0.094 Uiso calc R 1 1
C C9 1.0110(4) 0.1983(4) 0.25372(18) 0.0586(11) Uani d . 1 1
C C10 1.0175(5) 0.0821(4) 0.24747(19) 0.0660(12) Uani d . 1 1
H H10A 1.1054 0.0415 0.2686 0.079 Uiso calc R 1 1
C C11 0.8944(5) 0.0235(4) 0.20995(19) 0.0613(11) Uani d . 1 1
H H11A 0.9000 -0.0557 0.2064 0.074 Uiso calc R 1 1
C C12 0.7646(4) 0.0829(4) 0.17821(17) 0.0526(10) Uani d . 1 1
C C13 0.7589(5) 0.1998(4) 0.18338(18) 0.0608(11) Uani d . 1 1
H H13A 0.6723 0.2404 0.1614 0.073 Uiso calc R 1 1
C C14 0.8806(5) 0.2575(4) 0.22089(19) 0.0618(11) Uani d . 1 1
H H14A 0.8752 0.3368 0.2242 0.074 Uiso calc R 1 1
C C15 0.6312(5) 0.0179(4) 0.1404(2) 0.0616(11) Uani d . 1 1
C C16 -0.2813(5) 0.1129(4) -0.0146(2) 0.0671(12) Uani d . 1 1
H H16A -0.3849 0.1154 0.0003 0.081 Uiso calc R 1 1
C C17 -0.1537(5) 0.1778(4) 0.01501(19) 0.0594(11) Uani d . 1 1
H H17A -0.1712 0.2220 0.0489 0.071 Uiso calc R 1 1
C C18 0.0024(4) 0.1760(3) -0.00674(18) 0.0515(10) Uani d . 1 1
C C19 0.0182(5) 0.1095(3) -0.05812(18) 0.0578(11) Uani d . 1 1
H H19A 0.1191 0.1070 -0.0748 0.069 Uiso calc R 1 1
C C20 -0.1179(5) 0.0466(4) -0.0844(2) 0.0641(12) Uani d . 1 1
H H20A -0.1051 0.0020 -0.1187 0.077 Uiso calc R 1 1
C C21 0.1463(5) 0.2406(3) 0.02397(18) 0.0526(10) Uani d . 1 1
C C22 0.1556(5) 0.2692(4) 0.0859(2) 0.0649(12) Uani d . 1 1
H H22A 0.0711 0.2478 0.1091 0.078 Uiso calc R 1 1
C C23 0.2930(5) 0.3303(4) 0.1123(2) 0.0725(13) Uani d . 1 1
H H23A 0.2973 0.3492 0.1536 0.087 Uiso calc R 1 1
C C24 0.4097(5) 0.3339(4) 0.0235(2) 0.0679(13) Uani d . 1 1
H H24A 0.4970 0.3555 0.0017 0.082 Uiso calc R 1 1
C C25 0.2790(5) 0.2731(4) -0.0073(2) 0.0631(12) Uani d . 1 1
H H25A 0.2798 0.2542 -0.0484 0.076 Uiso calc R 1 1
H H2 1.915(6) -0.042(5) 0.385(2) 0.100(19) Uiso d . 1 1
H H1 0.436(7) 0.031(5) 0.099(2) 0.11(2) Uiso d . 1 1

loop_
_atom_site_aniso_label
_atom_site_aniso_U_11
_atom_site_aniso_U_22
_atom_site_aniso_U_33
_atom_site_aniso_U_12
_atom_site_aniso_U_13
_atom_site_aniso_U_23
O1 0.084(2) 0.091(3) 0.071(2) 0.0073(18) 0.0029(17) 0.0258(19)
O2 0.061(2) 0.109(3) 0.082(2) 0.023(2) 0.0036(18) 0.026(2)
O3 0.0630(19) 0.078(3) 0.105(3) -0.0035(17) -0.0046(17) -0.008(2)
O4 0.062(2) 0.083(3) 0.106(3) 0.0024(18) -0.0254(19) -0.017(2)
O5 0.089(3) 0.090(3) 0.156(4) -0.001(2) -0.033(2) 0.012(3)
N1 0.053(2) 0.064(2) 0.068(2) 0.0002(17) -0.0067(18) -0.0012(19)
N2 0.054(2) 0.068(3) 0.083(3) -0.0012(18) -0.007(2) -0.005(2)
C1 0.057(3) 0.068(3) 0.057(3) -0.005(2) -0.002(2) -0.001(2)
C2 0.051(2) 0.064(3) 0.051(2) -0.0029(19) 0.0005(19) 0.000(2)
C3 0.053(2) 0.095(4) 0.058(3) 0.014(2) 0.009(2) 0.012(3)
C4 0.066(3) 0.073(3) 0.050(2) -0.013(2) 0.007(2) -0.004(2)
C5 0.064(3) 0.109(4) 0.060(3) 0.015(3) 0.002(2) 0.015(3)
C6 0.047(2) 0.085(3) 0.070(3) -0.001(2) 0.010(2) -0.020(3)
C7 0.052(2) 0.079(3) 0.063(3) 0.002(2) -0.007(2) -0.015(2)
C8 0.063(3) 0.074(4) 0.094(4) 0.007(2) -0.011(3) -0.014(3)
C9 0.045(2) 0.071(3) 0.059(2) 0.002(2) 0.0015(19) -0.012(2)
C10 0.051(2) 0.077(3) 0.065(3) 0.010(2) -0.011(2) -0.007(2)
C11 0.058(2) 0.059(3) 0.064(3) 0.005(2) 0.000(2) -0.002(2)
C12 0.044(2) 0.064(3) 0.049(2) -0.0003(19) 0.0033(17) 0.001(2)
C13 0.048(2) 0.074(3) 0.058(2) 0.006(2) -0.0040(19) 0.000(2)
C14 0.056(2) 0.061(3) 0.066(3) 0.003(2) -0.001(2) -0.003(2)
C15 0.055(3) 0.064(3) 0.065(3) 0.001(2) 0.001(2) -0.001(2)
C16 0.047(2) 0.068(3) 0.086(3) 0.001(2) 0.005(2) -0.002(3)
C17 0.054(2) 0.061(3) 0.062(3) 0.003(2) 0.001(2) -0.002(2)
C18 0.048(2) 0.051(3) 0.053(2) 0.0009(18) -0.0034(18) 0.005(2)
C19 0.053(2) 0.059(3) 0.059(3) 0.003(2) -0.001(2) 0.002(2)
C20 0.063(3) 0.066(3) 0.060(3) 0.003(2) -0.005(2) -0.003(2)
C21 0.049(2) 0.051(3) 0.055(2) 0.0005(18) -0.0044(19) 0.0004(19)
C22 0.056(2) 0.065(3) 0.071(3) 0.000(2) -0.006(2) -0.004(2)
C23 0.066(3) 0.076(3) 0.071(3) 0.006(2) -0.012(2) -0.009(3)
C24 0.052(2) 0.070(3) 0.080(3) -0.003(2) -0.002(2) 0.004(3)
C25 0.057(2) 0.069(3) 0.062(3) -0.003(2) 0.000(2) 0.003(2)

loop_
_atom_type_symbol
_atom_type_description
_atom_type_scat_dispersion_real
_atom_type_scat_dispersion_imag
_atom_type_scat_source
C C 0.0033 0.0016 'International Tables Vol C Tables 4.2.6.8 and 6.1.1.4'
H H 0.0000 0.0000 'International Tables Vol C Tables 4.2.6.8 and 6.1.1.4'
N N 0.0061 0.0033 'International Tables Vol C Tables 4.2.6.8 and 6.1.1.4'
O O 0.0106 0.0060 'International Tables Vol C Tables 4.2.6.8 and 6.1.1.4'

loop_
_geom_angle_atom_site_label_1
_geom_angle_atom_site_label_2
_geom_angle_atom_site_label_3
_geom_angle
C1 O2 H2 116(4)
C15 O4 H1 104(4)
C8 O5 H5A 109.5
C16 N1 C20 117.2(4)
C24 N2 C23 116.3(4)
O1 C1 O2 123.3(4)
O1 C1 C2 123.3(4)
O2 C1 C2 113.3(4)
C3 C2 C4 118.1(4)
C3 C2 C1 122.3(4)
C4 C2 C1 119.6(4)
C2 C3 C5 121.4(4)
C2 C3 H3A 119.3
C5 C3 H3A 119.3
C2 C4 C6 120.2(4)
C2 C4 H4A 119.9
C6 C4 H4A 119.9
C7 C5 C3 120.6(4)
C7 C5 H5B 119.7
C3 C5 H5B 119.7
C7 C6 C4 121.4(4)
C7 C6 H6A 119.3
C4 C6 H6A 119.3
C5 C7 C6 118.3(4)
C5 C7 C8 123.1(5)
C6 C7 C8 118.5(4)
O5 C8 C7 108.8(4)
O5 C8 C9 108.9(4)
C7 C8 C9 113.3(4)
O5 C8 H8A 108.6
C7 C8 H8A 108.6
C9 C8 H8A 108.6
C10 C9 C14 118.6(4)
C10 C9 C8 122.7(4)
C14 C9 C8 118.5(4)
C9 C10 C11 121.0(4)
C9 C10 H10A 119.5
C11 C10 H10A 119.5
C12 C11 C10 119.9(4)
C12 C11 H11A 120.1
C10 C11 H11A 120.1
C13 C12 C11 119.5(4)
C13 C12 C15 121.7(4)
C11 C12 C15 118.8(4)
C12 C13 C14 120.5(4)
C12 C13 H13A 119.7
C14 C13 H13A 119.7
C13 C14 C9 120.5(4)
C13 C14 H14A 119.7
C9 C14 H14A 119.7
O3 C15 O4 123.0(4)
O3 C15 C12 122.7(4)
O4 C15 C12 114.3(4)
N1 C16 C17 124.0(4)
N1 C16 H16A 118.0
C17 C16 H16A 118.0
C16 C17 C18 118.9(4)
C16 C17 H17A 120.5
C18 C17 H17A 120.5
C19 C18 C17 117.2(4)
C19 C18 C21 121.0(4)
C17 C18 C21 121.8(4)
C18 C19 C20 119.5(4)
C18 C19 H19A 120.3
C20 C19 H19A 120.3
N1 C20 C19 123.1(4)
N1 C20 H20A 118.4
C19 C20 H20A 118.4
C25 C21 C22 117.3(4)
C25 C21 C18 121.6(4)
C22 C21 C18 121.2(4)
C23 C22 C21 118.8(4)
C23 C22 H22A 120.6
C21 C22 H22A 120.6
N2 C23 C22 124.1(5)
N2 C23 H23A 117.9
C22 C23 H23A 117.9
N2 C24 C25 124.3(4)
N2 C24 H24A 117.8
C25 C24 H24A 117.8
C24 C25 C21 119.2(4)
C24 C25 H25A 120.4
C21 C25 H25A 120.4

loop_
_geom_bond_atom_site_label_1
_geom_bond_atom_site_label_2
_geom_bond_distance
O1 C1 1.199(5)
O2 C1 1.302(5)
O2 H2 0.84(5)
O3 C15 1.208(5)
O4 C15 1.304(5)
O4 H1 0.87(6)
O5 C8 1.460(6)
O5 H5A 0.8200
N1 C16 1.327(5)
N1 C20 1.329(5)
N2 C24 1.325(6)
N2 C23 1.332(6)
C1 C2 1.488(6)
C2 C3 1.365(5)
C2 C4 1.381(6)
C3 C5 1.388(6)
C3 H3A 0.9300
C4 C6 1.386(6)
C4 H4A 0.9300
C5 C7 1.365(6)
C5 H5B 0.9300
C6 C7 1.370(6)
C6 H6A 0.9300
C7 C8 1.518(6)
C8 C9 1.531(6)
C8 H8A 0.9800
C9 C10 1.367(6)
C9 C14 1.387(5)
C10 C11 1.392(5)
C10 H10A 0.9300
C11 C12 1.375(5)
C11 H11A 0.9300
C12 C13 1.371(6)
C12 C15 1.487(6)
C13 C14 1.380(5)
C13 H13A 0.9300
C14 H14A 0.9300
C16 C17 1.377(5)
C16 H16A 0.9300
C17 C18 1.395(5)
C17 H17A 0.9300
C18 C19 1.386(5)
C18 C21 1.478(5)
C19 C20 1.387(5)
C19 H19A 0.9300
C20 H20A 0.9300
C21 C25 1.387(6)
C21 C22 1.391(5)
C22 C23 1.385(6)
C22 H22A 0.9300
C23 H23A 0.9300
C24 C25 1.379(6)
C24 H24A 0.9300
C25 H25A 0.9300

loop_
_geom_hbond_atom_site_label_D
_geom_hbond_atom_site_label_H
_geom_hbond_atom_site_label_A
_geom_hbond_site_symmetry_A
_geom_hbond_distance_DH
_geom_hbond_distance_HA
_geom_hbond_distance_DA
_geom_hbond_angle_DHA
O2 H2 N2 2_745 0.84(5) 1.82(5) 2.660(5) 173(5)
O4 H1 N1 3 0.87(6) 1.76(6) 2.605(5) 166(5)
C19 H19A O3 3_655 0.93 2.40 3.321(5) 171.4
C17 H17A O1 2_655 0.93 2.57 3.212(5) 126.4
C8 H8A O3 2_655 0.98 2.51 3.376(6) 147.5

loop_
_cod_related_entry_id
_cod_related_entry_database
_cod_related_entry_code
1 ChemSpider 30657582
